data_7218255
loop_
_publ_author_name
'Singh, Suryabhan'
'Bhattacharya, Subrato'

_publ_section_title
;
 Studies of structural diversity due to inter-/intra-molecular hydrogen
 bonding and photoluminescent properties in thiocarboxylate Cu(I) and
 Ag(I) complexes
;
_journal_name_full 'RSC Adv.'
_journal_paper_doi 10.1039/C4RA07883G
_journal_year 2014
_chemical_formula_sum 'C96 H83 Ag2 N O2 P4 S4'
_chemical_formula_weight 1750.53
_space_group_IT_number 4
_symmetry_cell_setting monoclinic
_symmetry_Int_Tables_number 4
_symmetry_space_group_name_Hall 'P 2yb'
_symmetry_space_group_name_H-M 'P 1 21 1'
_atom_sites_solution_hydrogens geom
_atom_sites_solution_primary direct
_atom_sites_solution_secondary difmap
_audit_creation_method SHELXL-97
_cell_angle_alpha 90.00
_cell_angle_beta 101.813(5)
_cell_angle_gamma 90.00
_cell_formula_units_Z 2
_cell_length_a 10.3842(5)
_cell_length_b 18.0770(10)
_cell_length_c 23.1444(11)
_cell_measurement_temperature 293(2)
_cell_volume 4252.5(4)
_computing_structure_refinement 'SHELXL-97 (Sheldrick, 1997)'
_diffrn_ambient_temperature 293(2)
_diffrn_measured_fraction_theta_full 0.997
_diffrn_measured_fraction_theta_max 0.856
_diffrn_radiation_monochromator graphite
_diffrn_radiation_type MoK\a
_diffrn_radiation_wavelength 0.71073
_diffrn_reflns_av_R_equivalents 0.0259
_diffrn_reflns_av_sigmaI/netI 0.0541
_diffrn_reflns_limit_h_max 14
_diffrn_reflns_limit_h_min -13
_diffrn_reflns_limit_k_max 21
_diffrn_reflns_limit_k_min -24
_diffrn_reflns_limit_l_max 29
_diffrn_reflns_limit_l_min -27
_diffrn_reflns_number 26033
_diffrn_reflns_theta_full 25.00
_diffrn_reflns_theta_max 29.29
_diffrn_reflns_theta_min 3.01
_diffrn_source 'fine-focus sealed tube'
_exptl_absorpt_coefficient_mu 0.683
_exptl_absorpt_correction_T_max 1.00000
_exptl_absorpt_correction_T_min 0.98090
_exptl_absorpt_correction_type multi-scan
_exptl_crystal_colour Brown
_exptl_crystal_density_diffrn 1.367
_exptl_crystal_density_method 'not measured'
_exptl_crystal_description Rectangular
_exptl_crystal_F_000 1800
_exptl_crystal_recrystallization_method Toluene
_exptl_crystal_size_max 0.39
_exptl_crystal_size_mid 0.37
_exptl_crystal_size_min 0.36
_refine_diff_density_max 0.528
_refine_diff_density_min -0.331
_refine_diff_density_rms 0.061
_refine_ls_abs_structure_details 'Flack H D (1983), Acta Cryst. A39, 876-881'
_refine_ls_abs_structure_Flack 0.189(14)
_refine_ls_extinction_method none
_refine_ls_goodness_of_fit_ref 1.017
_refine_ls_hydrogen_treatment mixed
_refine_ls_matrix_type full
_refine_ls_number_parameters 975
_refine_ls_number_reflns 16336
_refine_ls_number_restraints 1
_refine_ls_restrained_S_all 1.017
_refine_ls_R_factor_all 0.0591
_refine_ls_R_factor_gt 0.0416
_refine_ls_shift/su_max 0.002
_refine_ls_shift/su_mean 0.000
_refine_ls_structure_factor_coef Fsqd
_refine_ls_weighting_details 'calc w=1/[\s^2^(Fo^2^)+(0.0335P)^2^+0.4244P] where P=(Fo^2^+2Fc^2^)/3'
_refine_ls_weighting_scheme calc
_refine_ls_wR_factor_gt 0.0763
_refine_ls_wR_factor_ref 0.0833
_reflns_number_gt 13255
_reflns_number_total 16336
_reflns_threshold_expression >2sigma(I)
_cod_data_source_file c4ra07883g2.cif
_cod_data_source_block agtba-mt
_cod_original_sg_symbol_H-M 'P 21'
_cod_database_code 7218255

loop_
_symmetry_equiv_pos_as_xyz
'x, y, z'
'-x, y+1/2, -z'

loop_
_atom_site_label
_atom_site_type_symbol
_atom_site_fract_x
_atom_site_fract_y
_atom_site_fract_z
_atom_site_U_iso_or_equiv
_atom_site_adp_type
_atom_site_occupancy
_atom_site_symmetry_multiplicity
_atom_site_calc_flag
_atom_site_refinement_flags
Ag1 Ag 0.09591(3) 0.885373(18) 0.901733(13) 0.04135(8) Uani 1 1 d .
Ag2 Ag 0.68276(3) 0.187510(18) 0.531753(13) 0.04236(9) Uani 1 1 d .
P1 P -0.08842(10) 0.84977(6) 0.81399(4) 0.0349(2) Uani 1 1 d .
P2 P 0.07202(10) 0.88996(7) 1.00683(4) 0.0353(2) Uani 1 1 d .
S1 S 0.18177(12) 0.99791(7) 0.85614(5) 0.0508(3) Uani 1 1 d .
S2 S 0.22560(12) 0.76135(7) 0.88298(5) 0.0509(3) Uani 1 1 d .
P3 P 0.62092(11) 0.21230(6) 0.62742(5) 0.0406(3) Uani 1 1 d .
P4 P 0.55283(11) 0.23030(6) 0.43585(5) 0.0377(2) Uani 1 1 d .
S4 S 0.88635(13) 0.11787(8) 0.52719(6) 0.0658(4) Uani 1 1 d .
S3 S 0.50086(15) 0.70857(9) 0.91124(7) 0.0755(5) Uani 1 1 d .
O1 O 0.3975(3) 0.9903(2) 0.93727(15) 0.0610(9) Uani 1 1 d .
C41 C 0.0028(4) 0.8050(2) 1.02996(17) 0.0382(10) Uani 1 1 d .
C23 C -0.1164(4) 0.7508(2) 0.80662(17) 0.0387(10) Uani 1 1 d .
C11 C -0.0461(4) 0.8765(2) 0.74415(15) 0.0380(9) Uani 1 1 d .
N1 N 0.4384(4) 0.8375(3) 0.9361(2) 0.0600(12) Uani 1 1 d .
C8 C 0.3827(4) 0.7774(3) 0.91130(19) 0.0454(11) Uani 1 1 d .
C77 C 0.2741(4) 0.2438(3) 0.41507(18) 0.0462(11) Uani 1 1 d .
H78 H 0.2853 0.2947 0.4126 0.055 Uiso 1 1 calc R
C48 C 0.8884(5) -0.0242(3) 0.48413(19) 0.0478(11) Uani 1 1 d .
C16 C 0.0819(5) 0.8724(3) 0.73912(19) 0.0587(14) Uani 1 1 d .
H17 H 0.1450 0.8560 0.7711 0.070 Uiso 1 1 calc R
C60 C 0.4643(4) 0.1699(2) 0.63014(16) 0.0393(10) Uani 1 1 d .
C65 C 0.3608(4) 0.1786(3) 0.58168(16) 0.0434(10) Uani 1 1 d .
H66 H 0.3743 0.2063 0.5496 0.052 Uiso 1 1 calc R
C17 C -0.2548(4) 0.8859(3) 0.80704(15) 0.0380(9) Uani 1 1 d .
C69 C 0.9108(5) 0.1273(3) 0.7902(2) 0.0627(14) Uani 1 1 d .
H70 H 0.9712 0.1103 0.8228 0.075 Uiso 1 1 calc R
C84 C 0.6056(4) 0.2044(2) 0.36804(17) 0.0433(11) Uani 1 1 d .
C66 C 0.7340(4) 0.1792(3) 0.69316(17) 0.0421(10) Uani 1 1 d .
C72 C 0.3834(4) 0.1977(2) 0.42396(16) 0.0348(9) Uani 1 1 d .
C76 C 0.1507(5) 0.2153(3) 0.4099(2) 0.0568(13) Uani 1 1 d .
H77 H 0.0786 0.2470 0.4039 0.068 Uiso 1 1 calc R
C49 C 1.0234(5) -0.0219(3) 0.4909(2) 0.0528(12) Uani 1 1 d .
H50 H 1.0670 0.0232 0.4974 0.063 Uiso 1 1 calc R
C67 C 0.8244(5) 0.1248(3) 0.6870(2) 0.0499(12) Uani 1 1 d .
H68 H 0.8262 0.1056 0.6498 0.060 Uiso 1 1 calc R
C43 C -0.1382(5) 0.7375(3) 1.0812(2) 0.0597(14) Uani 1 1 d .
H44 H -0.2010 0.7372 1.1046 0.072 Uiso 1 1 calc R
C19 C -0.4909(4) 0.8732(3) 0.7885(2) 0.0599(14) Uani 1 1 d .
H20 H -0.5651 0.8432 0.7796 0.072 Uiso 1 1 calc R
O2 O 0.6872(4) 0.0435(2) 0.4679(3) 0.1129(19) Uani 1 1 d .
C29 C -0.0469(4) 0.9600(2) 1.01830(18) 0.0382(10) Uani 1 1 d .
C32 C -0.2398(5) 1.0602(3) 1.0308(2) 0.0659(15) Uani 1 1 d .
H33 H -0.3051 1.0935 1.0354 0.079 Uiso 1 1 calc R
C7 C 0.4705(5) 1.1353(3) 0.9278(3) 0.0658(15) Uani 1 1 d .
H7 H 0.4969 1.1124 0.9642 0.079 Uiso 1 1 calc R
C89 C 0.5198(4) 0.1844(3) 0.31723(18) 0.0559(12) Uani 1 1 d .
H90 H 0.4306 0.1801 0.3173 0.067 Uiso 1 1 calc R
C73 C 0.3620(5) 0.1227(3) 0.42746(19) 0.0501(12) Uani 1 1 d .
H74 H 0.4334 0.0904 0.4335 0.060 Uiso 1 1 calc R
C30 C -0.1542(5) 0.9714(3) 0.9727(2) 0.0532(12) Uani 1 1 d .
H31 H -0.1610 0.9454 0.9376 0.064 Uiso 1 1 calc R
C79 C 0.5346(5) 0.3679(2) 0.4821(2) 0.0527(12) Uani 1 1 d .
H80 H 0.5471 0.3424 0.5177 0.063 Uiso 1 1 calc R
C35 C 0.2122(4) 0.9086(2) 1.06699(18) 0.0432(11) Uani 1 1 d .
C20 C -0.5043(5) 0.9474(4) 0.7972(2) 0.0640(16) Uani 1 1 d .
H21 H -0.5876 0.9679 0.7940 0.077 Uiso 1 1 calc R
C63 C 0.2197(5) 0.1046(3) 0.6264(2) 0.0575(13) Uani 1 1 d .
H64 H 0.1385 0.0823 0.6253 0.069 Uiso 1 1 calc R
C47 C 0.8080(5) 0.0444(3) 0.4892(2) 0.0557(13) Uani 1 1 d .
C42 C -0.0911(4) 0.8039(3) 1.0650(2) 0.0499(12) Uani 1 1 d .
H43 H -0.1222 0.8481 1.0775 0.060 Uiso 1 1 calc R
C36 C 0.2227(4) 0.8820(3) 1.12383(17) 0.0505(11) Uani 1 1 d .
H37 H 0.1588 0.8498 1.1319 0.061 Uiso 1 1 calc R
C71 C 0.7332(5) 0.2058(3) 0.74920(19) 0.0540(13) Uani 1 1 d .
H72 H 0.6716 0.2412 0.7542 0.065 Uiso 1 1 calc R
C78 C 0.5360(4) 0.3298(2) 0.43084(17) 0.0389(10) Uani 1 1 d .
C3 C 0.3385(5) 1.1364(3) 0.8308(2) 0.0596(14) Uani 1 1 d .
H3 H 0.2754 1.1143 0.8016 0.072 Uiso 1 1 calc R
C61 C 0.4406(5) 0.1275(3) 0.67701(19) 0.0484(11) Uani 1 1 d .
H62 H 0.5069 0.1212 0.7103 0.058 Uiso 1 1 calc R
C14 C 0.0262(7) 0.9182(3) 0.6401(2) 0.0727(17) Uani 1 1 d .
H15 H 0.0507 0.9317 0.6051 0.087 Uiso 1 1 calc R
C46 C 0.0473(5) 0.7386(3) 1.0130(2) 0.0544(13) Uani 1 1 d .
H47 H 0.1117 0.7379 0.9903 0.065 Uiso 1 1 calc R
C2 C 0.3786(4) 1.1016(2) 0.8839(2) 0.0437(11) Uani 1 1 d .
C18 C -0.3678(4) 0.8427(3) 0.79283(19) 0.0488(11) Uani 1 1 d .
H19 H -0.3600 0.7924 0.7861 0.059 Uiso 1 1 calc R
C34 C -0.0375(5) 0.9999(3) 1.06895(19) 0.0499(11) Uani 1 1 d .
H35 H 0.0346 0.9932 1.0998 0.060 Uiso 1 1 calc R
C64 C 0.2391(5) 0.1473(3) 0.5799(2) 0.0513(12) Uani 1 1 d .
H65 H 0.1709 0.1551 0.5475 0.062 Uiso 1 1 calc R
C22 C -0.2706(5) 0.9600(3) 0.8161(2) 0.0533(12) Uani 1 1 d .
H23 H -0.1966 0.9901 0.8260 0.064 Uiso 1 1 calc R
C54 C 0.6011(5) 0.3098(3) 0.64493(17) 0.0467(12) Uani 1 1 d .
C83 C 0.5187(5) 0.3685(3) 0.3780(2) 0.0574(13) Uani 1 1 d .
H84 H 0.5184 0.3434 0.3429 0.069 Uiso 1 1 calc R
C28 C -0.1312(5) 0.7121(3) 0.8563(2) 0.0523(12) Uani 1 1 d .
H29 H -0.1173 0.7361 0.8926 0.063 Uiso 1 1 calc R
C53 C 0.8253(6) -0.0907(3) 0.4747(2) 0.0719(16) Uani 1 1 d .
H54 H 0.7341 -0.0928 0.4692 0.086 Uiso 1 1 calc R
C75 C 0.1316(5) 0.1409(3) 0.4134(2) 0.0568(13) Uani 1 1 d .
H76 H 0.0473 0.1217 0.4098 0.068 Uiso 1 1 calc R
C1 C 0.3288(4) 1.0271(2) 0.89761(19) 0.0423(10) Uani 1 1 d .
C50 C 1.0945(6) -0.0857(4) 0.4880(2) 0.0710(16) Uani 1 1 d .
H51 H 1.1853 -0.0837 0.4917 0.085 Uiso 1 1 calc R
C70 C 0.8218(6) 0.1805(3) 0.7972(2) 0.0689(15) Uani 1 1 d .
H71 H 0.8214 0.1995 0.8345 0.083 Uiso 1 1 calc R
C44 C -0.0940(5) 0.6728(3) 1.0633(2) 0.0629(14) Uani 1 1 d .
H45 H -0.1263 0.6282 1.0745 0.075 Uiso 1 1 calc R
C45 C -0.0029(5) 0.6730(3) 1.0292(2) 0.0631(14) Uani 1 1 d .
H46 H 0.0264 0.6284 1.0165 0.076 Uiso 1 1 calc R
C74 C 0.2382(5) 0.0951(3) 0.4222(2) 0.0593(13) Uani 1 1 d .
H75 H 0.2261 0.0443 0.4246 0.071 Uiso 1 1 calc R
C68 C 0.9116(5) 0.0993(3) 0.7360(2) 0.0604(13) Uani 1 1 d .
H69 H 0.9716 0.0624 0.7318 0.072 Uiso 1 1 calc R
C31 C -0.2513(5) 1.0211(3) 0.9791(3) 0.0715(16) Uani 1 1 d .
H32 H -0.3239 1.0281 0.9485 0.086 Uiso 1 1 calc R
C12 C -0.1374(5) 0.9027(3) 0.69635(18) 0.0526(12) Uani 1 1 d .
H13 H -0.2254 0.9060 0.6989 0.063 Uiso 1 1 calc R
C62 C 0.3206(5) 0.0948(3) 0.6746(2) 0.0632(14) Uani 1 1 d .
H63 H 0.3070 0.0657 0.7060 0.076 Uiso 1 1 calc R
C25 C -0.1608(6) 0.6387(3) 0.7520(3) 0.0721(16) Uani 1 1 d .
H26 H -0.1686 0.6133 0.7165 0.087 Uiso 1 1 calc R
C26 C -0.1801(6) 0.6015(3) 0.8005(3) 0.0747(17) Uani 1 1 d .
H27 H -0.2025 0.5516 0.7981 0.090 Uiso 1 1 calc R
C24 C -0.1302(5) 0.7122(3) 0.7536(2) 0.0515(12) Uani 1 1 d .
H25 H -0.1188 0.7364 0.7196 0.062 Uiso 1 1 calc R
C82 C 0.5020(7) 0.4440(3) 0.3777(3) 0.0803(19) Uani 1 1 d .
H83 H 0.4927 0.4701 0.3424 0.096 Uiso 1 1 calc R
C13 C -0.1000(7) 0.9239(3) 0.6449(2) 0.0692(16) Uani 1 1 d .
H14 H -0.1624 0.9422 0.6135 0.083 Uiso 1 1 calc R
C87 C 0.6950(7) 0.1753(4) 0.2656(2) 0.0810(19) Uani 1 1 d .
H88 H 0.7252 0.1655 0.2312 0.097 Uiso 1 1 calc R
C81 C 0.4989(6) 0.4810(3) 0.4293(3) 0.0823(18) Uani 1 1 d .
H82 H 0.4858 0.5320 0.4286 0.099 Uiso 1 1 calc R
C15 C 0.1204(6) 0.8922(4) 0.6871(2) 0.0766(17) Uani 1 1 d .
H16 H 0.2079 0.8882 0.6839 0.092 Uiso 1 1 calc R
C57 C 0.5853(9) 0.4587(3) 0.6693(3) 0.089(2) Uani 1 1 d .
H58 H 0.5800 0.5089 0.6774 0.107 Uiso 1 1 calc R
C21 C -0.3952(6) 0.9912(3) 0.8108(2) 0.0665(15) Uani 1 1 d .
H22 H -0.4040 1.0418 0.8165 0.080 Uiso 1 1 calc R
C85 C 0.7377(5) 0.2074(3) 0.3671(2) 0.0643(15) Uani 1 1 d .
H86 H 0.7983 0.2181 0.4016 0.077 Uiso 1 1 calc R
C5 C 0.4857(9) 1.2361(4) 0.8642(5) 0.110(3) Uani 1 1 d .
H5 H 0.5241 1.2808 0.8571 0.132 Uiso 1 1 calc R
C52 C 0.8963(8) -0.1550(4) 0.4734(3) 0.092(2) Uani 1 1 d .
H53 H 0.8528 -0.2002 0.4682 0.111 Uiso 1 1 calc R
C80 C 0.5148(6) 0.4437(3) 0.4815(3) 0.0728(16) Uani 1 1 d .
H81 H 0.5125 0.4688 0.5163 0.087 Uiso 1 1 calc R
C88 C 0.5642(6) 0.1705(3) 0.2659(2) 0.0740(17) Uani 1 1 d .
H89 H 0.5047 0.1578 0.2315 0.089 Uiso 1 1 calc R
C59 C 0.7098(6) 0.3545(3) 0.6497(2) 0.0687(16) Uani 1 1 d .
H60 H 0.7892 0.3349 0.6443 0.082 Uiso 1 1 calc R
C27 C -0.1662(6) 0.6386(3) 0.8529(3) 0.0730(17) Uani 1 1 d .
H28 H -0.1804 0.6140 0.8863 0.088 Uiso 1 1 calc R
C86 C 0.7806(6) 0.1946(4) 0.3156(2) 0.0816(17) Uani 1 1 d .
H87 H 0.8696 0.1993 0.3151 0.098 Uiso 1 1 calc R
C55 C 0.4848(6) 0.3401(3) 0.6523(2) 0.0682(15) Uani 1 1 d .
H56 H 0.4105 0.3105 0.6495 0.082 Uiso 1 1 calc R
C6 C 0.5229(6) 1.2030(4) 0.9175(4) 0.096(2) Uani 1 1 d .
H6 H 0.5839 1.2259 0.9471 0.115 Uiso 1 1 calc R
C37 C 0.3264(6) 0.9023(3) 1.1690(2) 0.0692(16) Uani 1 1 d .
H38 H 0.3309 0.8845 1.2071 0.083 Uiso 1 1 calc R
C4 C 0.3912(8) 1.2045(3) 0.8200(3) 0.088(2) Uani 1 1 d .
H4 H 0.3638 1.2283 0.7840 0.106 Uiso 1 1 calc R
C51 C 1.0294(8) -0.1528(4) 0.4797(3) 0.086(2) Uani 1 1 d .
H52 H 1.0765 -0.1964 0.4783 0.104 Uiso 1 1 calc R
C58 C 0.7008(8) 0.4288(3) 0.6626(3) 0.090(2) Uani 1 1 d .
H59 H 0.7752 0.4586 0.6669 0.108 Uiso 1 1 calc R
C40 C 0.3085(5) 0.9547(3) 1.0572(2) 0.0740(17) Uani 1 1 d .
H41 H 0.3050 0.9729 1.0193 0.089 Uiso 1 1 calc R
C56 C 0.4782(8) 0.4155(4) 0.6640(3) 0.093(2) Uani 1 1 d .
H57 H 0.3986 0.4362 0.6682 0.112 Uiso 1 1 calc R
C33 C -0.1342(6) 1.0504(3) 1.0749(2) 0.0648(15) Uani 1 1 d .
H34 H -0.1264 1.0776 1.1096 0.078 Uiso 1 1 calc R
C39 C 0.4117(6) 0.9752(4) 1.1021(3) 0.101(2) Uani 1 1 d .
H40 H 0.4753 1.0079 1.0943 0.121 Uiso 1 1 calc R
C38 C 0.4209(6) 0.9481(4) 1.1573(3) 0.0851(19) Uani 1 1 d .
H39 H 0.4919 0.9609 1.1872 0.102 Uiso 1 1 calc R
C10 C 0.6309(6) 0.7665(5) 0.9495(3) 0.109(2) Uani 1 1 d .
H11A H 0.6685 0.7452 0.9877 0.130 Uiso 1 1 calc R
H11B H 0.6998 0.7704 0.9270 0.130 Uiso 1 1 calc R
C9 C 0.5777(6) 0.8389(4) 0.9571(3) 0.101(2) Uani 1 1 d .
H10A H 0.5979 0.8525 0.9985 0.121 Uiso 1 1 calc R
H10B H 0.6170 0.8753 0.9352 0.121 Uiso 1 1 calc R
C90 C 0.0977(7) 0.3488(4) 0.7130(3) 0.122(3) Uani 1 1 d G
C91 C 0.1030(6) 0.4099(5) 0.6771(2) 0.134(3) Uani 1 1 d G
H91 H 0.0948 0.4037 0.6366 0.160 Uiso 1 1 calc R
C92 C 0.1206(7) 0.4803(4) 0.7017(4) 0.151(4) Uani 1 1 d G
H92 H 0.1242 0.5211 0.6776 0.181 Uiso 1 1 calc R
C95 C 0.1329(9) 0.4896(5) 0.7622(4) 0.240(8) Uani 1 1 d G
H95 H 0.1447 0.5367 0.7786 0.289 Uiso 1 1 calc R
C93 C 0.1276(11) 0.4285(6) 0.7981(3) 0.45(2) Uani 1 1 d G
H93 H 0.1359 0.4348 0.8386 0.540 Uiso 1 1 calc R
C94 C 0.1100(10) 0.3582(5) 0.7735(3) 0.257(9) Uani 1 1 d G
H94 H 0.1065 0.3173 0.7976 0.308 Uiso 1 1 calc R
C96 C 0.0850(10) 0.2770(5) 0.6915(5) 0.184(5) Uani 1 1 d .
H96A H 0.0865 0.2432 0.7235 0.276 Uiso 1 1 calc R
H96B H 0.1565 0.2661 0.6723 0.276 Uiso 1 1 calc R
H96C H 0.0032 0.2722 0.6636 0.276 Uiso 1 1 calc R
H1 H 0.403(5) 0.876(3) 0.937(2) 0.056(16) Uiso 1 1 d .

loop_
_atom_site_aniso_label
_atom_site_aniso_U_11
_atom_site_aniso_U_22
_atom_site_aniso_U_33
_atom_site_aniso_U_23
_atom_site_aniso_U_13
_atom_site_aniso_U_12
Ag1 0.03949(17) 0.0469(2) 0.03806(16) -0.00040(16) 0.00896(13) -0.00281(16)
Ag2 0.04082(17) 0.0449(2) 0.03986(17) 0.00271(16) 0.00485(13) 0.00637(16)
P1 0.0349(6) 0.0390(6) 0.0301(5) 0.0005(4) 0.0049(4) -0.0017(5)
P2 0.0397(5) 0.0348(6) 0.0319(5) -0.0001(5) 0.0087(4) -0.0034(5)
S1 0.0500(7) 0.0414(7) 0.0593(7) 0.0056(6) 0.0074(6) -0.0046(6)
S2 0.0479(7) 0.0465(7) 0.0585(7) -0.0044(6) 0.0114(6) 0.0050(6)
P3 0.0433(6) 0.0429(7) 0.0329(5) 0.0007(5) 0.0014(5) 0.0081(5)
P4 0.0401(6) 0.0372(6) 0.0346(5) 0.0036(5) 0.0049(4) 0.0039(5)
S4 0.0452(7) 0.0748(10) 0.0710(9) -0.0235(7) -0.0033(6) 0.0177(7)
S3 0.0655(9) 0.0792(12) 0.0821(10) 0.0033(8) 0.0159(8) 0.0337(8)
O1 0.055(2) 0.059(2) 0.064(2) 0.0136(19) 0.0011(17) 0.0023(18)
C41 0.043(2) 0.034(3) 0.035(2) 0.0032(18) 0.0022(18) 0.000(2)
C23 0.032(2) 0.044(3) 0.039(2) 0.0022(19) 0.0051(17) 0.0028(19)
C11 0.051(2) 0.034(2) 0.0299(19) -0.0033(19) 0.0092(17) -0.006(2)
N1 0.051(3) 0.050(3) 0.079(3) 0.003(3) 0.012(2) -0.001(2)
C8 0.054(3) 0.044(3) 0.043(2) 0.015(2) 0.019(2) 0.012(2)
C77 0.046(3) 0.041(3) 0.050(3) 0.004(2) 0.005(2) -0.001(2)
C48 0.058(3) 0.045(3) 0.043(2) 0.011(2) 0.018(2) 0.003(2)
C16 0.059(3) 0.080(4) 0.041(2) 0.008(3) 0.017(2) 0.004(3)
C60 0.045(2) 0.042(3) 0.030(2) -0.0049(18) 0.0051(17) 0.007(2)
C65 0.050(2) 0.046(3) 0.032(2) 0.001(2) 0.0035(17) -0.001(2)
C17 0.043(2) 0.038(2) 0.0324(19) 0.003(2) 0.0057(16) 0.006(2)
C69 0.071(4) 0.055(3) 0.047(3) 0.005(3) -0.024(2) 0.003(3)
C84 0.051(3) 0.042(3) 0.038(2) 0.0083(19) 0.0092(19) 0.006(2)
C66 0.047(2) 0.038(3) 0.037(2) 0.001(2) -0.0008(17) -0.002(2)
C72 0.038(2) 0.033(3) 0.0324(19) 0.0060(18) 0.0055(16) 0.002(2)
C76 0.042(3) 0.071(4) 0.055(3) 0.001(3) 0.005(2) 0.008(3)
C49 0.056(3) 0.051(3) 0.056(3) 0.007(2) 0.022(2) 0.011(2)
C67 0.054(3) 0.048(3) 0.044(3) -0.005(2) 0.002(2) 0.007(2)
C43 0.055(3) 0.064(4) 0.062(3) 0.018(3) 0.018(3) -0.007(3)
C19 0.041(3) 0.086(5) 0.052(3) 0.006(3) 0.007(2) 0.006(3)
O2 0.039(2) 0.051(3) 0.228(6) 0.000(3) -0.021(3) 0.0036(19)
C29 0.048(3) 0.030(2) 0.037(2) -0.0007(18) 0.0090(19) -0.004(2)
C32 0.054(3) 0.061(4) 0.082(4) -0.013(3) 0.012(3) 0.019(3)
C7 0.047(3) 0.051(3) 0.098(4) -0.014(3) 0.014(3) -0.005(3)
C89 0.052(3) 0.075(4) 0.042(2) 0.006(3) 0.011(2) 0.011(3)
C73 0.061(3) 0.043(3) 0.049(3) 0.000(2) 0.018(2) 0.003(2)
C30 0.052(3) 0.052(3) 0.052(3) -0.014(2) 0.000(2) 0.005(2)
C79 0.072(3) 0.036(3) 0.047(3) 0.002(2) 0.006(2) -0.007(2)
C35 0.040(2) 0.045(3) 0.045(2) -0.006(2) 0.0105(19) 0.004(2)
C20 0.047(3) 0.096(5) 0.049(3) 0.007(3) 0.012(2) 0.029(3)
C63 0.052(3) 0.058(3) 0.065(3) -0.006(3) 0.016(3) -0.009(3)
C47 0.047(3) 0.055(3) 0.070(3) 0.023(3) 0.024(2) 0.005(2)
C42 0.048(3) 0.048(3) 0.058(3) 0.002(2) 0.022(2) -0.002(2)
C36 0.059(3) 0.046(3) 0.042(2) 0.008(2) 0.000(2) 0.006(3)
C71 0.070(3) 0.046(3) 0.042(3) -0.005(2) 0.003(2) 0.018(2)
C78 0.038(2) 0.035(3) 0.041(2) 0.0045(19) 0.0011(18) -0.0035(19)
C3 0.081(4) 0.049(3) 0.057(3) 0.008(2) 0.035(3) -0.005(3)
C61 0.057(3) 0.049(3) 0.037(2) -0.002(2) 0.006(2) 0.004(2)
C14 0.118(5) 0.066(4) 0.041(3) 0.007(3) 0.031(3) -0.016(4)
C46 0.071(3) 0.043(3) 0.054(3) -0.001(2) 0.026(3) 0.001(3)
C2 0.038(2) 0.041(3) 0.058(3) -0.005(2) 0.021(2) 0.002(2)
C18 0.040(3) 0.056(3) 0.048(3) -0.004(2) 0.002(2) 0.000(2)
C34 0.056(3) 0.048(3) 0.042(2) -0.002(2) 0.000(2) 0.005(2)
C64 0.050(3) 0.056(3) 0.043(3) -0.003(2) -0.001(2) 0.001(2)
C22 0.061(3) 0.052(3) 0.047(3) 0.001(2) 0.011(2) -0.001(3)
C54 0.058(3) 0.049(3) 0.029(2) 0.003(2) -0.003(2) 0.012(2)
C83 0.077(3) 0.044(3) 0.049(3) 0.010(2) 0.011(2) -0.002(3)
C28 0.060(3) 0.049(3) 0.046(3) 0.010(2) 0.007(2) 0.006(2)
C53 0.082(4) 0.055(4) 0.085(4) -0.001(3) 0.031(3) -0.010(3)
C75 0.055(3) 0.061(4) 0.056(3) -0.006(3) 0.016(2) -0.019(3)
C1 0.043(3) 0.042(3) 0.046(3) -0.005(2) 0.020(2) 0.001(2)
C50 0.076(4) 0.070(4) 0.073(4) 0.005(3) 0.029(3) 0.023(3)
C70 0.096(4) 0.059(4) 0.040(3) -0.008(3) -0.015(3) 0.002(4)
C44 0.073(4) 0.047(4) 0.063(3) 0.021(3) 0.001(3) -0.017(3)
C45 0.090(4) 0.034(3) 0.066(3) 0.005(2) 0.019(3) 0.001(3)
C74 0.072(4) 0.043(3) 0.068(3) -0.005(3) 0.027(3) -0.015(3)
C68 0.055(3) 0.051(3) 0.067(3) 0.010(3) -0.005(3) 0.012(3)
C31 0.051(3) 0.072(4) 0.083(4) -0.023(3) -0.005(3) 0.016(3)
C12 0.064(3) 0.055(3) 0.037(2) 0.002(2) 0.006(2) -0.001(2)
C62 0.075(4) 0.068(4) 0.046(3) 0.014(3) 0.012(3) 0.000(3)
C25 0.096(5) 0.044(3) 0.071(4) -0.013(3) 0.003(3) -0.004(3)
C26 0.088(4) 0.043(4) 0.085(4) 0.009(3) 0.001(3) -0.014(3)
C24 0.060(3) 0.043(3) 0.047(3) -0.006(2) 0.001(2) -0.003(2)
C82 0.124(6) 0.038(3) 0.075(4) 0.021(3) 0.013(4) -0.014(3)
C13 0.115(5) 0.056(3) 0.035(3) 0.008(2) 0.011(3) 0.002(3)
C87 0.105(5) 0.097(5) 0.052(3) 0.016(3) 0.041(3) 0.030(4)
C81 0.107(5) 0.027(3) 0.105(5) 0.007(3) 0.005(4) -0.006(3)
C15 0.081(4) 0.095(5) 0.066(3) 0.004(4) 0.045(3) -0.012(4)
C57 0.143(7) 0.037(4) 0.077(4) -0.002(3) -0.001(4) 0.016(4)
C21 0.083(4) 0.061(4) 0.059(3) 0.003(3) 0.022(3) 0.032(3)
C85 0.047(3) 0.091(5) 0.056(3) -0.002(3) 0.013(2) 0.003(3)
C5 0.118(7) 0.054(4) 0.186(9) -0.007(5) 0.096(7) -0.027(4)
C52 0.130(7) 0.054(4) 0.102(5) -0.003(4) 0.045(5) -0.002(4)
C80 0.094(5) 0.042(3) 0.079(4) -0.007(3) 0.011(3) -0.007(3)
C88 0.093(4) 0.091(5) 0.036(3) -0.013(3) 0.008(3) 0.016(4)
C59 0.076(4) 0.058(4) 0.073(4) 0.007(3) 0.018(3) -0.009(3)
C27 0.080(4) 0.051(4) 0.087(4) 0.035(3) 0.017(3) 0.006(3)
C86 0.064(3) 0.117(5) 0.073(4) 0.007(4) 0.034(3) 0.009(4)
C55 0.063(4) 0.048(3) 0.086(4) -0.015(3) -0.004(3) 0.012(3)
C6 0.070(4) 0.073(5) 0.149(7) -0.031(5) 0.031(4) -0.027(4)
C37 0.089(4) 0.066(4) 0.043(3) -0.006(3) -0.009(3) 0.026(3)
C4 0.130(6) 0.054(4) 0.097(5) 0.008(4) 0.064(5) -0.007(4)
C51 0.128(7) 0.059(4) 0.081(4) 0.009(3) 0.040(4) 0.035(4)
C58 0.130(7) 0.047(4) 0.089(5) 0.007(4) 0.014(4) -0.029(4)
C40 0.068(4) 0.096(5) 0.059(3) -0.007(3) 0.015(3) -0.031(3)
C56 0.097(5) 0.068(5) 0.103(5) -0.025(4) -0.003(4) 0.033(4)
C33 0.080(4) 0.061(4) 0.053(3) -0.015(3) 0.013(3) 0.019(3)
C39 0.075(4) 0.132(7) 0.095(5) -0.021(5) 0.013(4) -0.055(4)
C38 0.064(4) 0.099(5) 0.080(5) -0.021(4) -0.012(3) -0.007(4)
C10 0.059(4) 0.143(7) 0.118(6) -0.003(5) 0.004(4) 0.026(5)
C9 0.052(4) 0.109(6) 0.131(6) -0.005(5) -0.008(4) -0.012(4)
C90 0.108(6) 0.109(7) 0.153(9) 0.011(6) 0.035(6) 0.018(5)
C91 0.170(9) 0.138(9) 0.086(5) -0.003(6) 0.013(5) -0.033(7)
C92 0.138(8) 0.178(11) 0.136(9) -0.025(8) 0.028(7) -0.010(8)
C95 0.38(2) 0.175(13) 0.201(14) -0.069(12) 0.141(15) -0.018(14)
C93 0.97(6) 0.145(14) 0.38(3) 0.004(16) 0.45(4) 0.00(2)
C94 0.49(3) 0.215(15) 0.102(8) 0.016(8) 0.149(12) 0.069(15)
C96 0.148(9) 0.085(7) 0.305(15) -0.012(8) 0.012(9) 0.009(6)

loop_
_atom_type_symbol
_atom_type_description
_atom_type_scat_dispersion_real
_atom_type_scat_dispersion_imag
_atom_type_scat_source
C C 0.0033 0.0016 'International Tables Vol C Tables 4.2.6.8 and 6.1.1.4'
H H 0.0000 0.0000 'International Tables Vol C Tables 4.2.6.8 and 6.1.1.4'
P P 0.1023 0.0942 'International Tables Vol C Tables 4.2.6.8 and 6.1.1.4'
S S 0.1246 0.1234 'International Tables Vol C Tables 4.2.6.8 and 6.1.1.4'
Ag Ag -0.8971 1.1015 'International Tables Vol C Tables 4.2.6.8 and 6.1.1.4'
O O 0.0106 0.0060 'International Tables Vol C Tables 4.2.6.8 and 6.1.1.4'
N N 0.0061 0.0033 'International Tables Vol C Tables 4.2.6.8 and 6.1.1.4'

loop_
_geom_angle_atom_site_label_1
_geom_angle_atom_site_label_2
_geom_angle_atom_site_label_3
_geom_angle
P2 Ag1 S1 119.49(4)
P2 Ag1 P1 124.86(3)
S1 Ag1 P1 98.07(4)
P2 Ag1 S2 109.70(4)
S1 Ag1 S2 111.74(4)
P1 Ag1 S2 88.88(4)
P3 Ag2 P4 123.61(4)
P3 Ag2 S4 120.70(4)
P4 Ag2 S4 115.68(4)
C23 P1 C17 102.4(2)
C23 P1 C11 103.94(19)
C17 P1 C11 102.88(18)
C23 P1 Ag1 113.57(14)
C17 P1 Ag1 121.24(14)
C11 P1 Ag1 110.96(14)
C41 P2 C29 102.85(18)
C41 P2 C35 103.43(19)
C29 P2 C35 102.60(19)
C41 P2 Ag1 112.47(14)
C29 P2 Ag1 111.71(14)
C35 P2 Ag1 121.73(13)
C1 S1 Ag1 111.28(16)
C8 S2 Ag1 105.95(17)
C60 P3 C66 105.17(19)
C60 P3 C54 104.9(2)
C66 P3 C54 102.4(2)
C60 P3 Ag2 110.77(13)
C66 P3 Ag2 116.57(14)
C54 P3 Ag2 115.79(14)
C78 P4 C72 103.57(19)
C78 P4 C84 104.00(19)
C72 P4 C84 103.75(19)
C78 P4 Ag2 113.35(14)
C72 P4 Ag2 111.51(12)
C84 P4 Ag2 119.10(14)
C47 S4 Ag2 95.54(17)
C8 S3 C10 92.4(3)
C46 C41 C42 118.2(4)
C46 C41 P2 118.5(3)
C42 C41 P2 123.3(3)
C28 C23 C24 118.0(4)
C28 C23 P1 117.6(3)
C24 C23 P1 124.2(3)
C16 C11 C12 118.2(4)
C16 C11 P1 118.6(3)
C12 C11 P1 123.2(3)
C8 N1 C9 119.4(5)
C8 N1 H1 126(4)
C9 N1 H1 115(4)
N1 C8 S2 129.2(4)
N1 C8 S3 110.1(4)
S2 C8 S3 120.7(3)
C76 C77 C72 120.7(4)
C76 C77 H78 119.7
C72 C77 H78 119.7
C53 C48 C49 119.2(5)
C53 C48 C47 118.7(5)
C49 C48 C47 122.1(4)
C11 C16 C15 121.2(5)
C11 C16 H17 119.4
C15 C16 H17 119.4
C61 C60 C65 117.3(4)
C61 C60 P3 124.3(3)
C65 C60 P3 118.3(3)
C64 C65 C60 122.0(4)
C64 C65 H66 119.0
C60 C65 H66 119.0
C22 C17 C18 117.6(4)
C22 C17 P1 118.5(4)
C18 C17 P1 123.9(4)
C68 C69 C70 120.4(4)
C68 C69 H70 119.8
C70 C69 H70 119.8
C89 C84 C85 118.2(4)
C89 C84 P4 123.2(3)
C85 C84 P4 118.6(3)
C71 C66 C67 118.5(4)
C71 C66 P3 122.8(3)
C67 C66 P3 118.7(3)
C73 C72 C77 117.6(4)
C73 C72 P4 118.1(3)
C77 C72 P4 124.2(3)
C75 C76 C77 120.8(5)
C75 C76 H77 119.6
C77 C76 H77 119.6
C50 C49 C48 120.8(5)
C50 C49 H50 119.6
C48 C49 H50 119.6
C68 C67 C66 119.7(4)
C68 C67 H68 120.1
C66 C67 H68 120.1
C44 C43 C42 120.7(4)
C44 C43 H44 119.6
C42 C43 H44 119.6
C20 C19 C18 120.1(5)
C20 C19 H20 119.9
C18 C19 H20 119.9
C34 C29 C30 118.7(4)
C34 C29 P2 124.1(4)
C30 C29 P2 117.1(3)
C33 C32 C31 120.4(5)
C33 C32 H33 119.8
C31 C32 H33 119.8
C6 C7 C2 120.1(6)
C6 C7 H7 120.0
C2 C7 H7 120.0
C84 C89 C88 120.8(5)
C84 C89 H90 119.6
C88 C89 H90 119.6
C74 C73 C72 121.1(5)
C74 C73 H74 119.5
C72 C73 H74 119.5
C31 C30 C29 120.6(4)
C31 C30 H31 119.7
C29 C30 H31 119.7
C78 C79 C80 121.0(5)
C78 C79 H80 119.5
C80 C79 H80 119.5
C40 C35 C36 117.1(4)
C40 C35 P2 119.0(4)
C36 C35 P2 123.7(3)
C21 C20 C19 119.9(5)
C21 C20 H21 120.0
C19 C20 H21 120.0
C64 C63 C62 119.9(5)
C64 C63 H64 120.1
C62 C63 H64 120.1
O2 C47 C48 119.0(5)
O2 C47 S4 123.2(4)
C48 C47 S4 117.8(4)
C43 C42 C41 120.0(4)
C43 C42 H43 120.0
C41 C42 H43 120.0
C35 C36 C37 121.5(5)
C35 C36 H37 119.3
C37 C36 H37 119.3
C70 C71 C66 120.9(4)
C70 C71 H72 119.6
C66 C71 H72 119.6
C79 C78 C83 119.0(4)
C79 C78 P4 117.5(3)
C83 C78 P4 123.4(3)
C2 C3 C4 120.6(6)
C2 C3 H3 119.7
C4 C3 H3 119.7
C62 C61 C60 120.7(4)
C62 C61 H62 119.6
C60 C61 H62 119.6
C13 C14 C15 120.4(5)
C13 C14 H15 119.8
C15 C14 H15 119.8
C41 C46 C45 120.4(4)
C41 C46 H47 119.8
C45 C46 H47 119.8
C3 C2 C7 119.6(5)
C3 C2 C1 123.3(4)
C7 C2 C1 117.1(4)
C19 C18 C17 121.3(5)
C19 C18 H19 119.4
C17 C18 H19 119.4
C29 C34 C33 120.6(4)
C29 C34 H35 119.7
C33 C34 H35 119.7
C63 C64 C65 119.2(4)
C63 C64 H65 120.4
C65 C64 H65 120.4
C17 C22 C21 121.3(5)
C17 C22 H23 119.3
C21 C22 H23 119.3
C55 C54 C59 119.1(5)
C55 C54 P3 123.7(4)
C59 C54 P3 117.2(4)
C82 C83 C78 119.8(5)
C82 C83 H84 120.1
C78 C83 H84 120.1
C27 C28 C23 120.9(5)
C27 C28 H29 119.5
C23 C28 H29 119.5
C48 C53 C52 120.2(6)
C48 C53 H54 119.9
C52 C53 H54 119.9
C74 C75 C76 119.0(5)
C74 C75 H76 120.5
C76 C75 H76 120.5
O1 C1 C2 118.0(4)
O1 C1 S1 124.3(4)
C2 C1 S1 117.7(4)
C49 C50 C51 119.3(6)
C49 C50 H51 120.3
C51 C50 H51 120.3
C69 C70 C71 119.8(4)
C69 C70 H71 120.1
C71 C70 H71 120.1
C43 C44 C45 119.8(5)
C43 C44 H45 120.1
C45 C44 H45 120.1
C44 C45 C46 120.8(5)
C44 C45 H46 119.6
C46 C45 H46 119.6
C73 C74 C75 120.9(5)
C73 C74 H75 119.6
C75 C74 H75 119.6
C69 C68 C67 120.7(5)
C69 C68 H69 119.7
C67 C68 H69 119.7
C32 C31 C30 119.4(5)
C32 C31 H32 120.3
C30 C31 H32 120.3
C13 C12 C11 121.1(5)
C13 C12 H13 119.5
C11 C12 H13 119.5
C61 C62 C63 120.8(5)
C61 C62 H63 119.6
C63 C62 H63 119.6
C26 C25 C24 122.1(5)
C26 C25 H26 118.9
C24 C25 H26 118.9
C25 C26 C27 118.9(5)
C25 C26 H27 120.6
C27 C26 H27 120.6
C25 C24 C23 119.6(5)
C25 C24 H25 120.2
C23 C24 H25 120.2
C81 C82 C83 120.2(5)
C81 C82 H83 119.9
C83 C82 H83 119.9
C14 C13 C12 120.1(5)
C14 C13 H14 120.0
C12 C13 H14 120.0
C86 C87 C88 119.6(5)
C86 C87 H88 120.2
C88 C87 H88 120.2
C80 C81 C82 120.5(5)
C80 C81 H82 119.7
C82 C81 H82 119.7
C14 C15 C16 119.0(5)
C14 C15 H16 120.5
C16 C15 H16 120.5
C56 C57 C58 119.6(6)
C56 C57 H58 120.2
C58 C57 H58 120.2
C20 C21 C22 119.8(5)
C20 C21 H22 120.1
C22 C21 H22 120.1
C86 C85 C84 120.5(5)
C86 C85 H86 119.8
C84 C85 H86 119.8
C6 C5 C4 121.1(6)
C6 C5 H5 119.4
C4 C5 H5 119.4
C51 C52 C53 120.6(7)
C51 C52 H53 119.7
C53 C52 H53 119.7
C81 C80 C79 119.3(5)
C81 C80 H81 120.3
C79 C80 H81 120.3
C87 C88 C89 120.0(5)
C87 C88 H89 120.0
C89 C88 H89 120.0
C54 C59 C58 119.9(6)
C54 C59 H60 120.1
C58 C59 H60 120.1
C26 C27 C28 120.3(5)
C26 C27 H28 119.8
C28 C27 H28 119.8
C87 C86 C85 120.8(5)
C87 C86 H87 119.6
C85 C86 H87 119.6
C54 C55 C56 119.7(6)
C54 C55 H56 120.2
C56 C55 H56 120.2
C5 C6 C7 120.0(7)
C5 C6 H6 120.0
C7 C6 H6 120.0
C38 C37 C36 119.6(5)
C38 C37 H38 120.2
C36 C37 H38 120.2
C5 C4 C3 118.5(6)
C5 C4 H4 120.7
C3 C4 H4 120.7
C52 C51 C50 119.8(6)
C52 C51 H52 120.1
C50 C51 H52 120.1
C57 C58 C59 120.9(7)
C57 C58 H59 119.6
C59 C58 H59 119.6
C35 C40 C39 121.6(5)
C35 C40 H41 119.2
C39 C40 H41 119.2
C57 C56 C55 120.9(7)
C57 C56 H57 119.6
C55 C56 H57 119.6
C32 C33 C34 120.3(5)
C32 C33 H34 119.9
C34 C33 H34 119.9
C38 C39 C40 120.4(6)
C38 C39 H40 119.8
C40 C39 H40 119.8
C37 C38 C39 119.8(6)
C37 C38 H39 120.1
C39 C38 H39 120.1
C9 C10 S3 108.7(5)
C9 C10 H11A 109.9
S3 C10 H11A 109.9
C9 C10 H11B 109.9
S3 C10 H11B 109.9
H11A C10 H11B 108.3
N1 C9 C10 109.2(6)
N1 C9 H10A 109.8
C10 C9 H10A 109.8
N1 C9 H10B 109.8
C10 C9 H10B 109.8
H10A C9 H10B 108.3
C96 C90 C91 122.7(7)
C96 C90 C94 117.3(8)
C91 C90 C94 120.0
C90 C91 C92 120.0
C90 C91 H91 120.0
C92 C91 H91 120.0
C95 C92 C91 120.0
C95 C92 H92 120.0
C91 C92 H92 120.0
C92 C95 C93 120.0
C92 C95 H95 120.0
C93 C95 H95 120.0
C94 C93 C95 120.0
C94 C93 H93 120.0
C95 C93 H93 120.0
C93 C94 C90 120.0
C93 C94 H94 120.0
C90 C94 H94 120.0
C90 C96 H96A 109.5
C90 C96 H96B 109.5
H96A C96 H96B 109.5
C90 C96 H96C 109.5
H96A C96 H96C 109.5
H96B C96 H96C 109.5

loop_
_geom_bond_atom_site_label_1
_geom_bond_atom_site_label_2
_geom_bond_distance
Ag1 P2 2.4963(9)
Ag1 S1 2.5363(12)
Ag1 P1 2.5711(11)
Ag1 S2 2.6959(12)
Ag2 P3 2.4693(11)
Ag2 P4 2.4738(11)
Ag2 S4 2.4812(13)
P1 C23 1.814(5)
P1 C17 1.823(4)
P1 C11 1.825(4)
P2 C41 1.822(4)
P2 C29 1.825(4)
P2 C35 1.828(4)
S1 C1 1.712(5)
S2 C8 1.654(5)
P3 C60 1.811(4)
P3 C66 1.823(4)
P3 C54 1.829(5)
P4 C78 1.808(4)
P4 C72 1.822(4)
P4 C84 1.826(4)
S4 C47 1.705(6)
S3 C8 1.748(4)
S3 C10 1.792(8)
O1 C1 1.236(5)
C41 C46 1.372(6)
C41 C42 1.390(6)
C23 C28 1.382(6)
C23 C24 1.392(6)
C11 C16 1.360(6)
C11 C12 1.385(6)
N1 C8 1.307(6)
N1 C9 1.428(7)
N1 H1 0.79(5)
C77 C76 1.365(6)
C77 C72 1.390(6)
C77 H78 0.9300
C48 C53 1.367(7)
C48 C49 1.379(6)
C48 C47 1.512(7)
C16 C15 1.391(6)
C16 H17 0.9300
C60 C61 1.390(6)
C60 C65 1.394(5)
C65 C64 1.377(6)
C65 H66 0.9300
C17 C22 1.371(7)
C17 C18 1.392(6)
C69 C68 1.355(7)
C69 C70 1.367(7)
C69 H70 0.9300
C84 C89 1.371(6)
C84 C85 1.376(6)
C66 C71 1.385(6)
C66 C67 1.387(6)
C72 C73 1.379(6)
C76 C75 1.364(7)
C76 H77 0.9300
C49 C50 1.379(7)
C49 H50 0.9300
C67 C68 1.378(6)
C67 H68 0.9300
C43 C44 1.351(7)
C43 C42 1.377(6)
C43 H44 0.9300
C19 C20 1.368(7)
C19 C18 1.376(6)
C19 H20 0.9300
O2 C47 1.251(6)
C29 C34 1.363(6)
C29 C30 1.384(6)
C32 C33 1.348(7)
C32 C31 1.374(7)
C32 H33 0.9300
C7 C6 1.379(8)
C7 C2 1.384(7)
C7 H7 0.9300
C89 C88 1.383(6)
C89 H90 0.9300
C73 C74 1.361(7)
C73 H74 0.9300
C30 C31 1.379(6)
C30 H31 0.9300
C79 C78 1.374(6)
C79 C80 1.385(7)
C79 H80 0.9300
C35 C40 1.356(6)
C35 C36 1.384(6)
C20 C21 1.366(8)
C20 H21 0.9300
C63 C64 1.373(6)
C63 C62 1.377(7)
C63 H64 0.9300
C42 H43 0.9300
C36 C37 1.388(7)
C36 H37 0.9300
C71 C70 1.367(6)
C71 H72 0.9300
C78 C83 1.389(6)
C3 C2 1.368(6)
C3 C4 1.390(7)
C3 H3 0.9300
C61 C62 1.370(7)
C61 H62 0.9300
C14 C13 1.341(8)
C14 C15 1.387(8)
C14 H15 0.9300
C46 C45 1.378(7)
C46 H47 0.9300
C2 C1 1.500(6)
C18 H19 0.9300
C34 C33 1.385(7)
C34 H35 0.9300
C64 H65 0.9300
C22 C21 1.394(7)
C22 H23 0.9300
C54 C55 1.368(7)
C54 C59 1.374(7)
C83 C82 1.377(7)
C83 H84 0.9300
C28 C27 1.376(7)
C28 H29 0.9300
C53 C52 1.380(8)
C53 H54 0.9300
C75 C74 1.364(7)
C75 H76 0.9300
C50 C51 1.383(9)
C50 H51 0.9300
C70 H71 0.9300
C44 C45 1.352(7)
C44 H45 0.9300
C45 H46 0.9300
C74 H75 0.9300
C68 H69 0.9300
C31 H32 0.9300
C12 C13 1.381(6)
C12 H13 0.9300
C62 H63 0.9300
C25 C26 1.359(8)
C25 C24 1.365(7)
C25 H26 0.9300
C26 C27 1.367(8)
C26 H27 0.9300
C24 H25 0.9300
C82 C81 1.375(8)
C82 H83 0.9300
C13 H14 0.9300
C87 C86 1.352(8)
C87 C88 1.363(8)
C87 H88 0.9300
C81 C80 1.364(8)
C81 H82 0.9300
C15 H16 0.9300
C57 C56 1.344(9)
C57 C58 1.353(9)
C57 H58 0.9300
C21 H22 0.9300
C85 C86 1.377(6)
C85 H86 0.9300
C5 C6 1.353(10)
C5 C4 1.387(10)
C5 H5 0.9300
C52 C51 1.360(9)
C52 H53 0.9300
C80 H81 0.9300
C88 H89 0.9300
C59 C58 1.383(8)
C59 H60 0.9300
C27 H28 0.9300
C86 H87 0.9300
C55 C56 1.395(8)
C55 H56 0.9300
C6 H6 0.9300
C37 C38 1.352(8)
C37 H38 0.9300
C4 H4 0.9300
C51 H52 0.9300
C58 H59 0.9300
C40 C39 1.383(8)
C40 H41 0.9300
C56 H57 0.9300
C33 H34 0.9300
C39 C38 1.355(9)
C39 H40 0.9300
C38 H39 0.9300
C10 C9 1.445(9)
C10 H11A 0.9700
C10 H11B 0.9700
C9 H10A 0.9700
C9 H10B 0.9700
C90 C96 1.387(10)
C90 C91 1.3900
C90 C94 1.3900
C91 C92 1.3900
C91 H91 0.9300
C92 C95 1.3900
C92 H92 0.9300
C95 C93 1.3900
C95 H95 0.9300
C93 C94 1.3900
C93 H93 0.9300
C94 H94 0.9300
C96 H96A 0.9600
C96 H96B 0.9600
C96 H96C 0.9600

loop_
_geom_torsion_atom_site_label_1
_geom_torsion_atom_site_label_2
_geom_torsion_atom_site_label_3
_geom_torsion_atom_site_label_4
_geom_torsion
P2 Ag1 P1 C23 -78.49(15)
S1 Ag1 P1 C23 146.71(14)
S2 Ag1 P1 C23 34.91(14)
P2 Ag1 P1 C17 44.09(18)
S1 Ag1 P1 C17 -90.71(17)
S2 Ag1 P1 C17 157.49(17)
P2 Ag1 P1 C11 164.86(15)
S1 Ag1 P1 C11 30.06(16)
S2 Ag1 P1 C11 -81.74(15)
S1 Ag1 P2 C41 177.69(15)
P1 Ag1 P2 C41 51.50(16)
S2 Ag1 P2 C41 -51.44(15)
S1 Ag1 P2 C29 62.62(15)
P1 Ag1 P2 C29 -63.57(16)
S2 Ag1 P2 C29 -166.51(15)
S1 Ag1 P2 C35 -58.87(18)
P1 Ag1 P2 C35 174.95(17)
S2 Ag1 P2 C35 72.01(18)
P2 Ag1 S1 C1 53.70(16)
P1 Ag1 S1 C1 -168.29(15)
S2 Ag1 S1 C1 -76.27(16)
P2 Ag1 S2 C8 -77.38(15)
S1 Ag1 S2 C8 57.50(16)
P1 Ag1 S2 C8 155.74(15)
P4 Ag2 P3 C60 62.34(15)
S4 Ag2 P3 C60 -118.59(15)
P4 Ag2 P3 C66 -177.48(17)
S4 Ag2 P3 C66 1.59(18)
P4 Ag2 P3 C54 -56.98(18)
S4 Ag2 P3 C54 122.09(18)
P3 Ag2 P4 C78 60.04(15)
S4 Ag2 P4 C78 -119.07(15)
P3 Ag2 P4 C72 -56.38(16)
S4 Ag2 P4 C72 124.51(15)
P3 Ag2 P4 C84 -177.15(17)
S4 Ag2 P4 C84 3.74(18)
P3 Ag2 S4 C47 115.65(16)
P4 Ag2 S4 C47 -65.21(17)
C29 P2 C41 C46 163.0(4)
C35 P2 C41 C46 -90.4(4)
Ag1 P2 C41 C46 42.7(4)
C29 P2 C41 C42 -18.3(4)
C35 P2 C41 C42 88.2(4)
Ag1 P2 C41 C42 -138.6(3)
C17 P1 C23 C28 -82.7(4)
C11 P1 C23 C28 170.4(3)
Ag1 P1 C23 C28 49.8(4)
C17 P1 C23 C24 94.0(4)
C11 P1 C23 C24 -12.9(4)
Ag1 P1 C23 C24 -133.5(3)
C23 P1 C11 C16 -87.5(4)
C17 P1 C11 C16 166.0(4)
Ag1 P1 C11 C16 34.9(4)
C23 P1 C11 C12 94.2(4)
C17 P1 C11 C12 -12.3(4)
Ag1 P1 C11 C12 -143.4(4)
C9 N1 C8 S2 -179.4(5)
C9 N1 C8 S3 1.0(6)
Ag1 S2 C8 N1 -2.4(5)
Ag1 S2 C8 S3 177.2(2)
C10 S3 C8 N1 1.7(4)
C10 S3 C8 S2 -177.9(3)
C12 C11 C16 C15 -1.4(8)
P1 C11 C16 C15 -179.8(4)
C66 P3 C60 C61 5.5(4)
C54 P3 C60 C61 -102.1(4)
Ag2 P3 C60 C61 132.3(3)
C66 P3 C60 C65 -173.0(3)
C54 P3 C60 C65 79.5(4)
Ag2 P3 C60 C65 -46.2(4)
C61 C60 C65 C64 0.6(7)
P3 C60 C65 C64 179.2(3)
C23 P1 C17 C22 173.9(3)
C11 P1 C17 C22 -78.4(3)
Ag1 P1 C17 C22 46.2(4)
C23 P1 C17 C18 -6.3(4)
C11 P1 C17 C18 101.4(3)
Ag1 P1 C17 C18 -134.0(3)
C78 P4 C84 C89 -92.7(5)
C72 P4 C84 C89 15.4(5)
Ag2 P4 C84 C89 140.0(4)
C78 P4 C84 C85 85.2(4)
C72 P4 C84 C85 -166.8(4)
Ag2 P4 C84 C85 -42.1(4)
C60 P3 C66 C71 -75.4(4)
C54 P3 C66 C71 34.1(4)
Ag2 P3 C66 C71 161.5(3)
C60 P3 C66 C67 104.3(4)
C54 P3 C66 C67 -146.2(4)
Ag2 P3 C66 C67 -18.8(4)
C76 C77 C72 C73 -0.2(6)
C76 C77 C72 P4 -176.1(3)
C78 P4 C72 C73 -177.4(3)
C84 P4 C72 C73 74.2(3)
Ag2 P4 C72 C73 -55.2(3)
C78 P4 C72 C77 -1.5(4)
C84 P4 C72 C77 -109.9(3)
Ag2 P4 C72 C77 120.7(3)
C72 C77 C76 C75 0.0(7)
C53 C48 C49 C50 0.2(7)
C47 C48 C49 C50 177.8(4)
C71 C66 C67 C68 -0.8(7)
P3 C66 C67 C68 179.5(4)
C41 P2 C29 C34 92.3(4)
C35 P2 C29 C34 -14.9(4)
Ag1 P2 C29 C34 -146.9(3)
C41 P2 C29 C30 -86.3(4)
C35 P2 C29 C30 166.6(4)
Ag1 P2 C29 C30 34.6(4)
C85 C84 C89 C88 -2.6(8)
P4 C84 C89 C88 175.3(4)
C77 C72 C73 C74 0.2(6)
P4 C72 C73 C74 176.5(3)
C34 C29 C30 C31 -1.5(7)
P2 C29 C30 C31 177.2(4)
C41 P2 C35 C40 160.8(4)
C29 P2 C35 C40 -92.5(4)
Ag1 P2 C35 C40 33.3(5)
C41 P2 C35 C36 -23.4(4)
C29 P2 C35 C36 83.3(4)
Ag1 P2 C35 C36 -151.0(3)
C18 C19 C20 C21 -0.6(7)
C53 C48 C47 O2 -21.1(7)
C49 C48 C47 O2 161.3(5)
C53 C48 C47 S4 155.7(4)
C49 C48 C47 S4 -21.9(6)
Ag2 S4 C47 O2 8.2(5)
Ag2 S4 C47 C48 -168.4(3)
C44 C43 C42 C41 0.0(8)
C46 C41 C42 C43 -0.8(7)
P2 C41 C42 C43 -179.4(4)
C40 C35 C36 C37 0.7(7)
P2 C35 C36 C37 -175.1(4)
C67 C66 C71 C70 1.8(7)
P3 C66 C71 C70 -178.5(4)
C80 C79 C78 C83 0.7(7)
C80 C79 C78 P4 -176.4(4)
C72 P4 C78 C79 90.3(4)
C84 P4 C78 C79 -161.5(3)
Ag2 P4 C78 C79 -30.7(4)
C72 P4 C78 C83 -86.7(4)
C84 P4 C78 C83 21.4(4)
Ag2 P4 C78 C83 152.3(3)
C65 C60 C61 C62 1.1(7)
P3 C60 C61 C62 -177.4(4)
C42 C41 C46 C45 1.6(7)
P2 C41 C46 C45 -179.7(4)
C4 C3 C2 C7 1.4(7)
C4 C3 C2 C1 -178.0(4)
C6 C7 C2 C3 -1.2(7)
C6 C7 C2 C1 178.2(4)
C20 C19 C18 C17 1.1(7)
C22 C17 C18 C19 -0.5(6)
P1 C17 C18 C19 179.7(3)
C30 C29 C34 C33 0.7(7)
P2 C29 C34 C33 -177.8(4)
C62 C63 C64 C65 1.4(7)
C60 C65 C64 C63 -1.8(7)
C18 C17 C22 C21 -0.5(6)
P1 C17 C22 C21 179.3(3)
C60 P3 C54 C55 -5.4(4)
C66 P3 C54 C55 -115.0(4)
Ag2 P3 C54 C55 117.1(4)
C60 P3 C54 C59 175.9(4)
C66 P3 C54 C59 66.2(4)
Ag2 P3 C54 C59 -61.7(4)
C79 C78 C83 C82 0.7(7)
P4 C78 C83 C82 177.7(4)
C24 C23 C28 C27 -3.7(7)
P1 C23 C28 C27 173.2(4)
C49 C48 C53 C52 1.5(8)
C47 C48 C53 C52 -176.1(5)
C77 C76 C75 C74 0.0(8)
C3 C2 C1 O1 157.3(4)
C7 C2 C1 O1 -22.1(6)
C3 C2 C1 S1 -21.4(5)
C7 C2 C1 S1 159.2(3)
Ag1 S1 C1 O1 13.9(4)
Ag1 S1 C1 C2 -167.5(2)
C48 C49 C50 C51 -1.5(8)
C68 C69 C70 C71 -0.2(9)
C66 C71 C70 C69 -1.3(8)
C42 C43 C44 C45 -0.1(8)
C43 C44 C45 C46 0.9(8)
C41 C46 C45 C44 -1.7(8)
C72 C73 C74 C75 -0.2(7)
C76 C75 C74 C73 0.0(8)
C70 C69 C68 C67 1.2(8)
C66 C67 C68 C69 -0.7(8)
C33 C32 C31 C30 0.4(9)
C29 C30 C31 C32 0.9(8)
C16 C11 C12 C13 0.1(7)
P1 C11 C12 C13 178.4(4)
C60 C61 C62 C63 -1.5(8)
C64 C63 C62 C61 0.2(8)
C24 C25 C26 C27 -1.2(10)
C26 C25 C24 C23 0.9(9)
C28 C23 C24 C25 1.6(7)
P1 C23 C24 C25 -175.1(4)
C78 C83 C82 C81 -1.7(9)
C15 C14 C13 C12 -1.2(9)
C11 C12 C13 C14 1.2(8)
C83 C82 C81 C80 1.3(10)
C13 C14 C15 C16 -0.1(9)
C11 C16 C15 C14 1.4(9)
C19 C20 C21 C22 -0.5(7)
C17 C22 C21 C20 1.1(7)
C89 C84 C85 C86 3.6(8)
P4 C84 C85 C86 -174.3(5)
C48 C53 C52 C51 -1.9(10)
C82 C81 C80 C79 0.2(10)
C78 C79 C80 C81 -1.2(9)
C86 C87 C88 C89 -0.7(10)
C84 C89 C88 C87 1.1(9)
C55 C54 C59 C58 0.9(8)
P3 C54 C59 C58 179.7(5)
C25 C26 C27 C28 -1.0(9)
C23 C28 C27 C26 3.5(8)
C88 C87 C86 C85 1.8(11)
C84 C85 C86 C87 -3.3(10)
C59 C54 C55 C56 0.5(8)
P3 C54 C55 C56 -178.2(5)
C4 C5 C6 C7 2.5(10)
C2 C7 C6 C5 -0.7(9)
C35 C36 C37 C38 -1.1(8)
C6 C5 C4 C3 -2.3(10)
C2 C3 C4 C5 0.3(8)
C53 C52 C51 C50 0.6(10)
C49 C50 C51 C52 1.1(9)
C56 C57 C58 C59 0.9(10)
C54 C59 C58 C57 -1.7(10)
C36 C35 C40 C39 -1.0(9)
P2 C35 C40 C39 175.1(5)
C58 C57 C56 C55 0.5(11)
C54 C55 C56 C57 -1.2(10)
C31 C32 C33 C34 -1.1(9)
C29 C34 C33 C32 0.6(8)
C35 C40 C39 C38 1.6(11)
C36 C37 C38 C39 1.7(10)
C40 C39 C38 C37 -1.9(11)
C8 S3 C10 C9 -3.9(6)
C8 N1 C9 C10 -4.0(8)
S3 C10 C9 N1 4.9(8)
C96 C90 C91 C92 -177.7(8)
C94 C90 C91 C92 0.0
C90 C91 C92 C95 0.0
C91 C92 C95 C93 0.0
C92 C95 C93 C94 0.0
C95 C93 C94 C90 0.0
C96 C90 C94 C93 177.8(8)
C91 C90 C94 C93 0.0
